data_2106449
loop_
_publ_author_name
'Sudarsanan, K.'
'Young, R.A.'
'Wilson, A.J.C.'

_publ_section_title
;
 The structures of some cadmium 'apatites' Cd5 (M O4)3 X. I. Determination
 of the structures of Cd5 (V O4)3 I , Cd5 (P O4)3 Br , Cd5 (AS O4)3 Br and
 Cd5 (V O4)3 Br
;
_journal_name_full 'Acta Crystallographica B (24,1968-38,1982)'
_journal_page_first 3136
_journal_page_last 3142
_journal_volume 33
_journal_year 1977
_chemical_formula_sum 'Br1.41 Cd4.86 O12 V3'
_chemical_name_systematic 'Cd4.86 (V O4)3 Br1.41'
_space_group_IT_number 176
_symmetry_space_group_name_Hall '-P 6c'
_symmetry_space_group_name_H-M 'P 63/m'
_cell_angle_alpha 90
_cell_angle_beta 90
_cell_angle_gamma 120
_cell_formula_units_Z 2
_cell_length_a 10.173
_cell_length_b 10.173
_cell_length_c 6.532
_cell_volume 585.430
_citation_journal_id_ASTM ACBCAR
_cod_data_source_file Sudarsanan_ACBCAR_1977_705.cif
_cod_data_source_block Br1.41Cd4.86O12V3
_cod_original_cell_volume 585.4299
_cod_database_code 2106449

loop_
_symmetry_equiv_pos_as_xyz
x,y,z
x-y,x,z+1/2
-y,x-y,z
-x,-y,z+1/2
-x+y,-x,z
y,-x+y,z+1/2
-x,-y,-z
-x+y,-x,-z-1/2
y,-x+y,-z
x,y,-z-1/2
x-y,x,-z
-y,x-y,-z-1/2

loop_
_atom_site_label
_atom_site_type_symbol
_atom_site_fract_x
_atom_site_fract_y
_atom_site_fract_z
_atom_site_occupancy
_atom_site_U_iso_or_equiv
Br5 Br-1 0 0 0.05 0.0018 0.0
O2 O-2 0.6089 0.462 0.25 1 0.0
Br3 Br-1 0 0 0.15 0.114 0.0
Cd2 Cd+2 -0.0383 0.2424 0.25 0.9668 0.0
Br1 Br-1 0 0 0.25 0.342 0.0
Br2 Br-1 0 0 0.2 0.3534 0.0
O3 O-2 0.3419 0.2669 0.0424 1 0.0
O1 O-2 0.3622 0.5203 0.25 1 0.0
Cd1 Cd+2 0.3333 0.6667 0.003 0.9798 0.0
V1 V+5 0.4096 0.383 0.25 1 0.0
Br4 Br-1 0 0 0.1 0.063 0.0
